data_7113463
loop_
_publ_author_name
'Godard, Cyril'
'Duckett, Simon B.'
'Parsons, Simon'
'Perutz, Robin N.'

_publ_section_title
;
 Dipyridylketone binding and subsequent C--C bond insertion reactions at
 cyclopentadienylrhodium
;
_journal_coden_ASTM CHCOFS
_journal_issue 18
_journal_name_full
;
 Chemical Communications (Cambridge, United Kingdom)
;
_journal_page_first 2332
_journal_page_last 2333
_journal_paper_doi 10.1039/b306877c
_journal_year 2003
_chemical_formula_moiety '[CpRh(PyrCOPry)]'
_chemical_formula_sum 'C16 H13 N2 O Rh'
_chemical_formula_weight 352.19
_space_group_IT_number 14
_symmetry_cell_setting monoclinic
_symmetry_space_group_name_Hall '-P 2yn'
_symmetry_space_group_name_H-M 'P 1 21/n 1'
_atom_sites_solution_hydrogens geom
_atom_sites_solution_primary Patterson
_atom_sites_solution_secondary difmap
_audit_creation_method SHELXL-97
_cell_angle_alpha 90.0000(15)
_cell_angle_beta 100.5909(15)
_cell_angle_gamma 90.0000(13)
_cell_formula_units_Z 4
_cell_length_a 12.0676(12)
_cell_length_b 5.5804(6)
_cell_length_c 19.407(2)
_cell_measurement_reflns_used 5422
_cell_measurement_temperature 150(2)
_cell_measurement_theta_max 29
_cell_measurement_theta_min 3
_cell_volume 1284.6(2)
_computing_cell_refinement 'Bruker SMART'
_computing_data_collection 'Bruker SMART'
_computing_data_reduction 'Bruker SAINT'
_computing_molecular_graphics 'Bruker SHELXTL'
_computing_publication_material 'Bruker SHELXTL'
_computing_structure_refinement 'SHELXL-97 (Sheldrick, 1997)'
_computing_structure_solution Dirdif
_diffrn_ambient_temperature 150(2)
_diffrn_measured_fraction_theta_full 0.911
_diffrn_measured_fraction_theta_max 0.911
_diffrn_measurement_device_type 'CCD area detector'
_diffrn_measurement_method 'phi and omega scans'
_diffrn_radiation_monochromator graphite
_diffrn_radiation_source 'fine-focus sealed tube'
_diffrn_radiation_type MoK\a
_diffrn_radiation_wavelength 0.71073
_diffrn_reflns_av_R_equivalents 0.0210
_diffrn_reflns_av_sigmaI/netI 0.0280
_diffrn_reflns_limit_h_max 15
_diffrn_reflns_limit_h_min -15
_diffrn_reflns_limit_k_max 7
_diffrn_reflns_limit_k_min -7
_diffrn_reflns_limit_l_max 16
_diffrn_reflns_limit_l_min -25
_diffrn_reflns_number 7664
_diffrn_reflns_theta_full 28.89
_diffrn_reflns_theta_max 28.89
_diffrn_reflns_theta_min 1.85
_exptl_absorpt_coefficient_mu 1.324
_exptl_absorpt_correction_T_max 0.862
_exptl_absorpt_correction_T_min 0.672
_exptl_absorpt_correction_type multi-scan
_exptl_absorpt_process_details Sadabs
_exptl_crystal_colour Blue
_exptl_crystal_density_diffrn 1.821
_exptl_crystal_density_meas 0
_exptl_crystal_density_method 'not measured'
_exptl_crystal_description block
_exptl_crystal_F_000 704
_exptl_crystal_size_max 0.58
_exptl_crystal_size_mid 0.23
_exptl_crystal_size_min 0.13
_refine_diff_density_max 0.582
_refine_diff_density_min -0.350
_refine_diff_density_rms 0.091
_refine_ls_extinction_coef 0.0008(2)
_refine_ls_extinction_expression Fc^*^=kFc[1+0.001xFc^2^\l^3^/sin(2\q)]^-1/4^
_refine_ls_extinction_method SHELXL
_refine_ls_goodness_of_fit_ref 1.115
_refine_ls_hydrogen_treatment riding
_refine_ls_matrix_type full
_refine_ls_number_parameters 182
_refine_ls_number_reflns 3087
_refine_ls_number_restraints 0
_refine_ls_restrained_S_all 1.115
_refine_ls_R_factor_all 0.0296
_refine_ls_R_factor_gt 0.0270
_refine_ls_shift/su_max 0.000
_refine_ls_shift/su_mean 0.000
_refine_ls_structure_factor_coef Fsqd
_refine_ls_weighting_details 'calc w=1/[\s^2^(Fo^2^)+(0.0268P)^2^+0.7308P] where P=(Fo^2^+2Fc^2^)/3'
_refine_ls_weighting_scheme calc
_refine_ls_wR_factor_gt 0.0624
_refine_ls_wR_factor_ref 0.0636
_reflns_number_gt 2875
_reflns_number_total 3087
_reflns_threshold_expression >2sigma(I)
_cod_duplicate_entry 7104799
_cod_data_source_file b306877c.txt
_cod_data_source_block rhcg01
_cod_depositor_comments
;
The following automatic conversions were performed:

'_symmetry_cell_setting' value 'Monoclinic' changed to 'monoclinic'
according to
/usr/data/users/saulius/automatic-downloads/retrospective/RSC/lib/dictionaries/cif_core.dic
dictionary named 'cif_core.dic' version 2.4.2 from
2011-04-26.

'_exptl_absorpt_correction_type' value 'Multiscan'
changed to 'multi-scan' according to
/usr/data/users/saulius/automatic-downloads/retrospective/RSC/lib/dictionaries/cif_core.dic
dictionary named 'cif_core.dic' version 2.4.2 from 2011-04-26.

Automatic conversion script
Id: cif_fix_values 2281 2013-09-26 08:29:07Z andrius 

The following automatic conversions were performed:

'_atom_sites_solution_hydrogens' value 'geometric' was changed to
'geom'.

Automatic conversion script
Id: cif_fix_values 6452 2018-10-05 10:23:21Z andrius 
;
_cod_original_cell_volume 1284.7(2)
_cod_original_sg_symbol_H-M P21/n
_cod_database_code 7113463

loop_
_symmetry_equiv_pos_as_xyz
'x, y, z'
'-x+1/2, y+1/2, -z+1/2'
'-x, -y, -z'
'x-1/2, -y-1/2, z-1/2'

loop_
_atom_site_label
_atom_site_type_symbol
_atom_site_fract_x
_atom_site_fract_y
_atom_site_fract_z
_atom_site_U_iso_or_equiv
_atom_site_adp_type
_atom_site_occupancy
_atom_site_symmetry_multiplicity
_atom_site_calc_flag
_atom_site_refinement_flags
Rh1 Rh 0.021108(13) 0.08564(3) 0.332340(9) 0.01726(7) Uani 1 1 d .
N1 N 0.18683(16) 0.1271(3) 0.34583(10) 0.0183(4) Uani 1 1 d .
C2 C 0.2415(2) 0.2977(5) 0.31476(13) 0.0246(5) Uani 1 1 d .
H2 H 0.1980 0.4041 0.2823 0.030 Uiso 1 1 calc R
C3 C 0.3558(2) 0.3227(5) 0.32807(14) 0.0282(6) Uani 1 1 d .
H3 H 0.3908 0.4436 0.3050 0.034 Uiso 1 1 calc R
C4 C 0.4215(2) 0.1678(5) 0.37632(14) 0.0269(5) Uani 1 1 d .
H4 H 0.5012 0.1844 0.3866 0.032 Uiso 1 1 calc R
C5 C 0.36969(19) -0.0063(5) 0.40814(13) 0.0226(5) Uani 1 1 d .
H5 H 0.4135 -0.1122 0.4406 0.027 Uiso 1 1 calc R
C6 C 0.25101(19) -0.0297(4) 0.39304(12) 0.0185(5) Uani 1 1 d .
C7 C 0.18335(18) -0.1954(4) 0.42134(12) 0.0184(5) Uani 1 1 d .
O9 O 0.07482(13) -0.1734(3) 0.40013(8) 0.0197(3) Uani 1 1 d .
C9 C 0.21990(19) -0.3919(4) 0.47046(12) 0.0193(5) Uani 1 1 d .
N10 N 0.32981(17) -0.4096(4) 0.50056(11) 0.0249(5) Uani 1 1 d .
C11 C 0.3598(2) -0.5951(5) 0.54365(14) 0.0276(6) Uani 1 1 d .
H11 H 0.4372 -0.6104 0.5644 0.033 Uiso 1 1 calc R
C12 C 0.2862(2) -0.7650(5) 0.55992(13) 0.0265(5) Uani 1 1 d .
H12 H 0.3123 -0.8928 0.5910 0.032 Uiso 1 1 calc R
C13 C 0.1735(2) -0.7452(5) 0.52992(12) 0.0243(5) Uani 1 1 d .
H13 H 0.1202 -0.8586 0.5403 0.029 Uiso 1 1 calc R
C14 C 0.1402(2) -0.5579(4) 0.48475(12) 0.0212(5) Uani 1 1 d .
H14 H 0.0632 -0.5412 0.4633 0.025 Uiso 1 1 calc R
C15 C -0.0769(2) 0.4079(5) 0.30537(18) 0.0385(8) Uani 1 1 d .
H15 H -0.0506 0.5626 0.3210 0.046 Uiso 1 1 calc R
C16 C -0.0578(2) 0.2916(5) 0.24337(15) 0.0349(7) Uani 1 1 d .
H16 H -0.0149 0.3536 0.2110 0.042 Uiso 1 1 calc R
C17 C -0.1135(2) 0.0689(5) 0.23827(13) 0.0254(5) Uani 1 1 d .
H17 H -0.1182 -0.0426 0.2009 0.030 Uiso 1 1 calc R
C18 C -0.16110(19) 0.0421(4) 0.29917(13) 0.0221(5) Uani 1 1 d .
H18 H -0.1999 -0.0956 0.3110 0.026 Uiso 1 1 calc R
C19 C -0.1415(2) 0.2535(5) 0.33951(14) 0.0300(6) Uani 1 1 d .
H19 H -0.1673 0.2857 0.3820 0.036 Uiso 1 1 calc R

loop_
_atom_site_aniso_label
_atom_site_aniso_U_11
_atom_site_aniso_U_22
_atom_site_aniso_U_33
_atom_site_aniso_U_23
_atom_site_aniso_U_13
_atom_site_aniso_U_12
Rh1 0.01522(11) 0.01586(11) 0.01906(11) 0.00121(7) -0.00117(7) -0.00039(6)
N1 0.0166(9) 0.0189(10) 0.0191(10) -0.0015(8) 0.0025(7) -0.0008(7)
C2 0.0277(12) 0.0235(13) 0.0229(12) 0.0013(10) 0.0053(10) -0.0028(10)
C3 0.0262(13) 0.0312(14) 0.0291(14) 0.0005(11) 0.0101(10) -0.0070(10)
C4 0.0180(11) 0.0305(14) 0.0328(14) -0.0058(11) 0.0063(10) -0.0036(10)
C5 0.0176(11) 0.0243(12) 0.0253(13) -0.0042(10) 0.0028(9) 0.0019(9)
C6 0.0181(11) 0.0184(11) 0.0186(11) -0.0034(9) 0.0024(9) 0.0008(8)
C7 0.0162(10) 0.0185(12) 0.0191(11) -0.0028(9) 0.0000(8) 0.0012(8)
O9 0.0155(7) 0.0194(8) 0.0223(8) 0.0028(7) -0.0019(6) 0.0005(6)
C9 0.0199(11) 0.0184(12) 0.0186(11) -0.0026(9) 0.0008(9) 0.0036(8)
N10 0.0211(10) 0.0235(11) 0.0277(11) 0.0013(8) -0.0016(8) 0.0030(8)
C11 0.0233(12) 0.0291(14) 0.0261(13) 0.0003(10) -0.0067(10) 0.0076(10)
C12 0.0353(14) 0.0235(13) 0.0188(12) 0.0020(10) -0.0002(10) 0.0077(11)
C13 0.0314(13) 0.0230(12) 0.0187(11) -0.0004(10) 0.0051(10) 0.0000(10)
C14 0.0207(11) 0.0246(13) 0.0179(11) -0.0019(9) 0.0023(9) 0.0028(9)
C15 0.0303(14) 0.0163(13) 0.058(2) 0.0041(12) -0.0205(14) 0.0010(10)
C16 0.0216(12) 0.0418(17) 0.0379(16) 0.0227(13) -0.0035(11) -0.0029(11)
C17 0.0187(11) 0.0339(15) 0.0211(12) -0.0020(10) -0.0032(9) 0.0042(10)
C18 0.0156(11) 0.0226(12) 0.0261(13) 0.0040(10) -0.0010(9) 0.0013(9)
C19 0.0239(12) 0.0334(15) 0.0290(13) -0.0058(11) -0.0050(10) 0.0119(11)

loop_
_atom_type_symbol
_atom_type_description
_atom_type_scat_dispersion_real
_atom_type_scat_dispersion_imag
_atom_type_scat_source
C C 0.0033 0.0016 'International Tables Vol C Tables 4.2.6.8 and 6.1.1.4'
H H 0.0000 0.0000 'International Tables Vol C Tables 4.2.6.8 and 6.1.1.4'
N N 0.0061 0.0033 'International Tables Vol C Tables 4.2.6.8 and 6.1.1.4'
O O 0.0106 0.0060 'International Tables Vol C Tables 4.2.6.8 and 6.1.1.4'
Rh Rh -1.1178 0.9187 'International Tables Vol C Tables 4.2.6.8 and 6.1.1.4'

loop_
_geom_angle_atom_site_label_1
_geom_angle_atom_site_label_2
_geom_angle_atom_site_label_3
_geom_angle
O9 Rh1 N1 78.38(7)
O9 Rh1 C16 165.36(10)
N1 Rh1 C16 109.37(9)
O9 Rh1 C15 149.84(11)
N1 Rh1 C15 115.37(10)
C16 Rh1 C15 38.55(12)
O9 Rh1 C18 107.62(8)
N1 Rh1 C18 170.65(9)
C16 Rh1 C18 63.21(10)
C15 Rh1 C18 62.99(10)
O9 Rh1 C19 117.06(9)
N1 Rh1 C19 146.23(9)
C16 Rh1 C19 63.51(11)
C15 Rh1 C19 37.58(12)
C18 Rh1 C19 37.51(9)
O9 Rh1 C17 128.19(8)
N1 Rh1 C17 133.17(9)
C16 Rh1 C17 37.66(10)
C15 Rh1 C17 63.21(10)
C18 Rh1 C17 37.48(9)
C19 Rh1 C17 62.75(10)
C2 N1 C6 118.3(2)
C2 N1 Rh1 125.63(16)
C6 N1 Rh1 116.01(15)
N1 C2 C3 122.9(2)
C2 C3 C4 119.3(2)
C5 C4 C3 119.4(2)
C4 C5 C6 120.2(2)
N1 C6 C7 112.08(19)
N1 C6 C5 119.8(2)
C7 C6 C5 128.1(2)
O9 C7 C6 115.8(2)
O9 C7 C9 116.1(2)
C6 C7 C9 128.1(2)
C7 O9 Rh1 117.71(15)
N10 C9 C14 121.5(2)
N10 C9 C7 119.3(2)
C14 C9 C7 119.2(2)
C11 N10 C9 117.3(2)
N10 C11 C12 124.4(2)
C11 C12 C13 118.4(2)
C14 C13 C12 118.6(2)
C13 C14 C9 119.9(2)
C19 C15 C16 108.0(2)
C19 C15 Rh1 72.72(15)
C16 C15 Rh1 70.09(15)
C17 C16 C15 108.2(2)
C17 C16 Rh1 73.69(15)
C15 C16 Rh1 71.37(15)
C16 C17 C18 107.3(2)
C16 C17 Rh1 68.65(14)
C18 C17 Rh1 70.36(14)
C19 C18 C17 108.9(2)
C19 C18 Rh1 71.79(14)
C17 C18 Rh1 72.16(13)
C15 C19 C18 107.5(3)
C15 C19 Rh1 69.70(15)
C18 C19 Rh1 70.70(14)

loop_
_geom_bond_atom_site_label_1
_geom_bond_atom_site_label_2
_geom_bond_distance
Rh1 O9 1.9816(16)
Rh1 N1 1.9822(19)
Rh1 C16 2.146(3)
Rh1 C15 2.163(3)
Rh1 C18 2.188(2)
Rh1 C19 2.202(2)
Rh1 C17 2.211(2)
N1 C2 1.361(3)
N1 C6 1.394(3)
C2 C3 1.363(3)
C3 C4 1.407(4)
C4 C5 1.363(4)
C5 C6 1.414(3)
C6 C7 1.410(3)
C7 O9 1.304(3)
C7 C9 1.467(3)
C9 N10 1.351(3)
C9 C14 1.400(3)
N10 C11 1.338(3)
C11 C12 1.375(4)
C12 C13 1.382(3)
C13 C14 1.376(3)
C15 C19 1.407(4)
C15 C16 1.422(5)
C16 C17 1.408(4)
C17 C18 1.413(4)
C18 C19 1.412(4)
